data_4302161
loop_
_publ_author_name
'Jeffrey D. Rinehart'
'T. David Harris'
'Stosh A. Kozimor'
'Bart M. Bartlett'
'Jeffrey R. Long'

_publ_section_title
;
Magnetic Exchange Coupling in Actinide-Containing Molecules
;
_journal_name_full 'Inorganic Chemistry'
_journal_page_first 3382
_journal_page_last 3395
_journal_paper_doi 10.1021/ic801303w
_journal_volume 48
_journal_year 2009
_chemical_formula_moiety 'C20 H16 Br12 N8 O2 U'
_chemical_formula_sum 'C20 H16 Br12 N8 O2 U'
_chemical_formula_weight 1597.36
_chemical_name_systematic
; 
 ? 
;
_space_group_IT_number 12
_symmetry_cell_setting monoclinic
_symmetry_space_group_name_Hall '-C 2y'
_symmetry_space_group_name_H-M 'C 1 2/m 1'
_audit_creation_method SHELXL-97
_cell_angle_alpha 90.00
_cell_angle_beta 107.771(5)
_cell_angle_gamma 90.00
_cell_formula_units_Z 4
_cell_length_a 18.248(8)
_cell_length_b 13.237(6)
_cell_length_c 19.399(9)
_cell_measurement_reflns_used 3972
_cell_measurement_temperature 134
_cell_measurement_theta_max 21.132
_cell_measurement_theta_min 3.422
_cell_volume 4462(3)
_diffrn_ambient_temperature 134
_diffrn_radiation_wavelength 0.71073
_exptl_absorpt_coefficient_mu 14.411
_exptl_absorpt_correction_T_max 1.0
_exptl_absorpt_correction_T_min 0.526587
_exptl_absorpt_correction_type empirical
_exptl_absorpt_process_details 'Blessing, 1995'
_exptl_crystal_colour green-yellow
_exptl_crystal_density_diffrn 2.378
_exptl_crystal_density_method 'not measured'
_exptl_crystal_description plate
_exptl_crystal_F_000 2880
_exptl_crystal_size_max 0.27
_exptl_crystal_size_mid 0.19
_exptl_crystal_size_min 0.12
_cod_data_source_file ic801303w_si_001_2.cif
_cod_data_source_block tdh63
_cod_original_cell_volume 4462(4)
_cod_original_sg_symbol_H-M 'C 2/m'
_cod_database_code 4302161

loop_
_symmetry_equiv_pos_as_xyz
'x, y, z'
'-x, y, -z'
'x+1/2, y+1/2, z'
'-x+1/2, y+1/2, -z'
'-x, -y, -z'
'x, -y, z'
'-x+1/2, -y+1/2, -z'
'x+1/2, -y+1/2, z'

loop_
_atom_site_label
_atom_site_fract_x
_atom_site_fract_y
_atom_site_fract_z
? ? ? ?

loop_
_atom_type_symbol
_atom_type_description
_atom_type_scat_dispersion_real
_atom_type_scat_dispersion_imag
_atom_type_scat_source
C C 0.0033 0.0016 'International Tables Vol C Tables 4.2.6.8 and 6.1.1.4'
H H 0.0000 0.0000 'International Tables Vol C Tables 4.2.6.8 and 6.1.1.4'
N N 0.0061 0.0033 'International Tables Vol C Tables 4.2.6.8 and 6.1.1.4'
O O 0.0106 0.0060 'International Tables Vol C Tables 4.2.6.8 and 6.1.1.4'
Br Br -0.2901 2.4595 'International Tables Vol C Tables 4.2.6.8 and 6.1.1.4'
U U -9.6767 9.6646 'International Tables Vol C Tables 4.2.6.8 and 6.1.1.4'
